data_2216600
loop_
_publ_author_name
'Jing, Zuo-Liang'
'Yu, Ming'
'Chen, Xin'

_publ_section_title
;
 (<i>E</i>)-<i>N</i>'-(5-Bromo-2-hydroxybenzylidene)-4-hydroxybenzohydrazide
 ethanol solvate
;
_journal_coeditor_code IS2249
_journal_issue 12
_journal_name_full 'Acta Crystallographica Section E'
_journal_page_first o4902
_journal_page_last o4902
_journal_paper_doi 10.1107/S1600536807060667
_journal_volume 63
_journal_year 2007
_chemical_formula_iupac 'C14 H11 Br N2 O3, C2 H6 O'
_chemical_formula_moiety 'C14 H11 Br N2 O3, C2 H6 O'
_chemical_formula_sum 'C16 H17 Br N2 O4'
_chemical_formula_weight 381.23
_chemical_name_systematic
;
(E)-N'-(5-Bromo-2-hydroxybenzylidene)-4-hydroxybenzohydrazide ethanol solvate
;
_space_group_IT_number 15
_symmetry_cell_setting monoclinic
_symmetry_space_group_name_Hall '-C 2yc'
_symmetry_space_group_name_H-M 'C 1 2/c 1'
_atom_sites_solution_hydrogens geom
_atom_sites_solution_primary direct
_atom_sites_solution_secondary difmap
_audit_creation_method SHELXL-97
_cell_angle_alpha 90.00
_cell_angle_beta 129.48(3)
_cell_angle_gamma 90.00
_cell_formula_units_Z 8
_cell_length_a 17.873(4)
_cell_length_b 17.834(4)
_cell_length_c 12.955(3)
_cell_measurement_reflns_used 2324
_cell_measurement_temperature 113(2)
_cell_measurement_theta_max 25.0
_cell_measurement_theta_min 2.3
_cell_volume 3187.2(19)
_computing_cell_refinement 'CrystalClear (Rigaku/MSC, 2005)'
_computing_data_collection 'CrystalClear (Rigaku/MSC, 2005)'
_computing_data_reduction 'CrystalClear (Rigaku/MSC, 2005)'
_computing_molecular_graphics 'CrystalStructure (Rigaku/MSC, 2005)'
_computing_publication_material 'CrystalStructure (Rigaku/MSC, 2005)'
_computing_structure_refinement 'SHELXL97 (Sheldrick, 1997)'
_computing_structure_solution 'SHELXS97 (Sheldrick, 1997)'
_diffrn_ambient_temperature 113(2)
_diffrn_measured_fraction_theta_full 0.997
_diffrn_measured_fraction_theta_max 0.997
_diffrn_measurement_device_type 'Rigaku Saturn'
_diffrn_measurement_method '\w scans'
_diffrn_radiation_monochromator confocal
_diffrn_radiation_source 'rotating anode'
_diffrn_radiation_type MoK\a
_diffrn_radiation_wavelength 0.71073
_diffrn_reflns_av_R_equivalents 0.0474
_diffrn_reflns_av_sigmaI/netI 0.0419
_diffrn_reflns_limit_h_max 19
_diffrn_reflns_limit_h_min -21
_diffrn_reflns_limit_k_max 18
_diffrn_reflns_limit_k_min -21
_diffrn_reflns_limit_l_max 15
_diffrn_reflns_limit_l_min -14
_diffrn_reflns_number 9688
_diffrn_reflns_theta_full 25.02
_diffrn_reflns_theta_max 25.02
_diffrn_reflns_theta_min 1.87
_diffrn_standards_decay_% 0
_diffrn_standards_interval_count 0
_diffrn_standards_interval_time 0
_diffrn_standards_number 0
_exptl_absorpt_coefficient_mu 2.601
_exptl_absorpt_correction_T_max 0.9031
_exptl_absorpt_correction_T_min 0.7121
_exptl_absorpt_correction_type multi-scan
_exptl_absorpt_process_details '(<i>CrystalClear</i>; Rigaku/MSC, 2005)'
_exptl_crystal_colour red
_exptl_crystal_density_diffrn 1.589
_exptl_crystal_density_method 'not measured'
_exptl_crystal_description block
_exptl_crystal_F_000 1552
_exptl_crystal_size_max 0.14
_exptl_crystal_size_mid 0.10
_exptl_crystal_size_min 0.04
_refine_diff_density_max 0.864
_refine_diff_density_min -0.488
_refine_ls_extinction_method none
_refine_ls_goodness_of_fit_ref 0.997
_refine_ls_hydrogen_treatment mixed
_refine_ls_matrix_type full
_refine_ls_number_parameters 219
_refine_ls_number_reflns 2806
_refine_ls_number_restraints 0
_refine_ls_restrained_S_all 0.997
_refine_ls_R_factor_all 0.0410
_refine_ls_R_factor_gt 0.0338
_refine_ls_shift/su_max 0.002
_refine_ls_shift/su_mean 0.000
_refine_ls_structure_factor_coef Fsqd
_refine_ls_weighting_details 'calc w=1/[\s^2^(Fo^2^)+(0.0525P)^2^+0.0000P] where P=(Fo^2^+2Fc^2^)/3'
_refine_ls_weighting_scheme calc
_refine_ls_wR_factor_gt 0.0823
_refine_ls_wR_factor_ref 0.0865
_reflns_number_gt 2367
_reflns_number_total 2806
_reflns_threshold_expression >2sigma(I)
_cod_data_source_file is2249.cif
_cod_data_source_block I
_cod_depositor_comments
;
The following automatic conversions were performed:
'_symmetry_cell_setting' value 'Monoclinic' changed to 'monoclinic'
according to '/home/saulius/struct/CIF-dictionaries/cif_core.dic'
dictionary named 'cif_core.dic' version 2.4.1 from 2010-06-29.

Automatic conversion script
Id: cif_fix_enum 1527 2010-12-29 10:47:43Z saulius 

The following automatic conversions were performed:

'_symmetry_cell_setting' value 'Monoclinic' changed to 'monoclinic'
according to /home/saulius/struct/CIF-dictionaries/cif_core.dic
dictionary named 'cif_core.dic' version 2.4.1 from 2010-06-29.

Automatic conversion script
Id: cif_fix_values 1715 2011-07-08 13:25:40Z adriana 
;
_cod_original_sg_symbol_H-M 'C 2/c'
_cod_database_code 2216600
_cod_database_fobs_code 2216600

loop_
_symmetry_equiv_pos_as_xyz
'x, y, z'
'-x, y, -z+1/2'
'x+1/2, y+1/2, z'
'-x+1/2, y+1/2, -z+1/2'
'-x, -y, -z'
'x, -y, z-1/2'
'-x+1/2, -y+1/2, -z'
'x+1/2, -y+1/2, z-1/2'

loop_
_atom_site_type_symbol
_atom_site_label
_atom_site_fract_x
_atom_site_fract_y
_atom_site_fract_z
_atom_site_U_iso_or_equiv
_atom_site_adp_type
_atom_site_calc_flag
_atom_site_refinement_flags
_atom_site_occupancy
Br Br1 0.55893(2) 0.853491(14) 0.65804(3) 0.02871(13) Uani d . 1
O O1 0.34688(14) 0.55776(11) 0.50624(18) 0.0256(5) Uani d . 1
H H1 0.383(2) 0.5253(18) 0.538(3) 0.038 Uiso d . 1
O O2 0.45039(13) 0.35423(9) 0.59475(17) 0.0204(4) Uani d . 1
O O3 0.77352(14) 0.10340(10) 0.88829(18) 0.0239(4) Uani d . 1
H H3 0.827(2) 0.1135(18) 0.948(3) 0.036 Uiso d . 1
N N1 0.51873(15) 0.49290(11) 0.64199(19) 0.0190(5) Uani d . 1
N N2 0.57836(16) 0.43189(12) 0.6910(2) 0.0185(5) Uani d . 1
H H2 0.632(2) 0.4377(15) 0.731(3) 0.022 Uiso d . 1
C C1 0.3970(2) 0.62352(15) 0.5420(2) 0.0213(6) Uani d . 1
C C2 0.3441(2) 0.69029(15) 0.4984(3) 0.0245(6) Uani d . 1
H H2A 0.2756 0.6888 0.4450 0.029 Uiso calc R 1
C C3 0.3913(2) 0.75889(15) 0.5328(3) 0.0239(6) Uani d . 1
H H3A 0.3553 0.8043 0.5034 0.029 Uiso calc R 1
C C4 0.4911(2) 0.76069(14) 0.6103(2) 0.0224(6) Uani d . 1
C C5 0.54505(19) 0.69547(15) 0.6545(2) 0.0205(6) Uani d . 1
H H5 0.6135 0.6978 0.7077 0.025 Uiso calc R 1
C C6 0.4982(2) 0.62563(14) 0.6204(2) 0.0199(6) Uani d . 1
C C7 0.55798(18) 0.55823(15) 0.6696(2) 0.0201(6) Uani d . 1
H H7 0.6263 0.5626 0.7224 0.024 Uiso calc R 1
C C8 0.53862(19) 0.36222(13) 0.6657(2) 0.0171(6) Uani d . 1
C C9 0.60542(18) 0.29712(14) 0.7271(2) 0.0174(5) Uani d . 1
C C10 0.70658(19) 0.30213(14) 0.8167(2) 0.0219(6) Uani d . 1
H H10 0.7365 0.3501 0.8402 0.026 Uiso calc R 1
C C11 0.76376(19) 0.23865(14) 0.8716(2) 0.0213(6) Uani d . 1
H H11 0.8324 0.2431 0.9323 0.026 Uiso calc R 1
C C12 0.72042(19) 0.16788(14) 0.8377(2) 0.0195(6) Uani d . 1
C C13 0.61988(19) 0.16194(14) 0.7488(3) 0.0207(6) Uani d . 1
H H13 0.5901 0.1140 0.7256 0.025 Uiso calc R 1
C C14 0.56334(18) 0.22577(14) 0.6941(2) 0.0183(5) Uani d . 1
H H14 0.4947 0.2212 0.6331 0.022 Uiso calc R 1
O O4 0.27282(13) 0.02334(10) 0.29428(17) 0.0264(4) Uani d . 1
H H4 0.2566 -0.0001 0.2266 0.040 Uiso calc R 1
C C16 0.3665(2) 0.02035(17) 0.5312(3) 0.0368(7) Uani d . 1
H H16A 0.3933 0.0700 0.5395 0.055 Uiso calc R 1
H H16B 0.4141 -0.0089 0.6121 0.055 Uiso calc R 1
H H16C 0.3071 0.0259 0.5200 0.055 Uiso calc R 1
C C15 0.3436(2) -0.01922(16) 0.4121(3) 0.0353(8) Uani d . 1
H H15A 0.4032 -0.0245 0.4224 0.042 Uiso calc R 1
H H15B 0.3181 -0.0700 0.4045 0.042 Uiso calc R 1

loop_
_atom_site_aniso_label
_atom_site_aniso_U_11
_atom_site_aniso_U_22
_atom_site_aniso_U_33
_atom_site_aniso_U_12
_atom_site_aniso_U_13
_atom_site_aniso_U_23
Br1 0.0351(2) 0.01993(19) 0.0299(2) -0.00043(11) 0.02010(16) 0.00053(10)
O1 0.0235(11) 0.0244(11) 0.0217(10) -0.0003(8) 0.0109(9) 0.0005(8)
O2 0.0182(11) 0.0245(10) 0.0174(10) 0.0002(7) 0.0107(9) 0.0006(7)
O3 0.0185(10) 0.0210(10) 0.0198(10) 0.0011(8) 0.0064(8) -0.0010(8)
N1 0.0241(12) 0.0200(12) 0.0159(11) 0.0024(9) 0.0141(10) 0.0023(9)
N2 0.0178(11) 0.0177(12) 0.0205(12) -0.0002(9) 0.0125(10) 0.0001(9)
C1 0.0262(15) 0.0247(14) 0.0163(14) -0.0029(11) 0.0151(13) -0.0010(10)
C2 0.0226(15) 0.0330(16) 0.0180(13) 0.0029(11) 0.0129(12) 0.0030(11)
C3 0.0330(16) 0.0218(14) 0.0204(14) 0.0064(11) 0.0186(13) 0.0050(11)
C4 0.0312(16) 0.0198(14) 0.0195(14) -0.0012(11) 0.0177(13) -0.0007(10)
C5 0.0213(14) 0.0268(15) 0.0146(13) 0.0001(10) 0.0119(12) -0.0007(10)
C6 0.0281(16) 0.0238(14) 0.0130(13) 0.0013(11) 0.0155(12) 0.0006(10)
C7 0.0211(14) 0.0253(15) 0.0149(13) 0.0006(10) 0.0118(12) 0.0004(10)
C8 0.0187(15) 0.0240(15) 0.0105(13) -0.0005(10) 0.0101(12) -0.0006(10)
C9 0.0181(14) 0.0230(14) 0.0116(12) 0.0009(10) 0.0096(11) 0.0010(10)
C10 0.0250(15) 0.0188(13) 0.0198(13) -0.0029(10) 0.0133(12) -0.0016(10)
C11 0.0153(13) 0.0249(14) 0.0178(13) -0.0012(10) 0.0078(11) -0.0019(10)
C12 0.0204(14) 0.0224(14) 0.0166(13) 0.0025(10) 0.0122(12) 0.0011(10)
C13 0.0228(15) 0.0189(13) 0.0203(14) -0.0031(10) 0.0135(13) -0.0025(10)
C14 0.0173(14) 0.0233(14) 0.0142(12) -0.0016(10) 0.0100(11) -0.0006(10)
O4 0.0260(11) 0.0288(10) 0.0183(10) 0.0027(8) 0.0112(9) -0.0029(8)
C16 0.0380(18) 0.0439(18) 0.0231(15) 0.0096(14) 0.0169(14) 0.0026(13)
C15 0.0336(18) 0.0304(16) 0.0251(16) 0.0104(13) 0.0108(14) -0.0008(12)

loop_
_atom_type_symbol
_atom_type_description
_atom_type_scat_dispersion_real
_atom_type_scat_dispersion_imag
_atom_type_scat_source
C C 0.0033 0.0016 'International Tables Vol C Tables 4.2.6.8 and 6.1.1.4'
H H 0.0000 0.0000 'International Tables Vol C Tables 4.2.6.8 and 6.1.1.4'
N N 0.0061 0.0033 'International Tables Vol C Tables 4.2.6.8 and 6.1.1.4'
O O 0.0106 0.0060 'International Tables Vol C Tables 4.2.6.8 and 6.1.1.4'
Br Br -0.2901 2.4595 'International Tables Vol C Tables 4.2.6.8 and 6.1.1.4'

loop_
_geom_angle_atom_site_label_1
_geom_angle_atom_site_label_2
_geom_angle_atom_site_label_3
_geom_angle
C1 O1 H1 108(3)
C12 O3 H3 109(2)
C7 N1 N2 117.8(2)
C8 N2 N1 118.8(2)
C8 N2 H2 122(2)
N1 N2 H2 119(2)
O1 C1 C2 117.7(2)
O1 C1 C6 122.3(2)
C2 C1 C6 120.0(2)
C3 C2 C1 120.3(3)
C3 C2 H2A 119.9
C1 C2 H2A 119.9
C4 C3 C2 119.5(2)
C4 C3 H3A 120.2
C2 C3 H3A 120.2
C5 C4 C3 121.3(2)
C5 C4 Br1 117.7(2)
C3 C4 Br1 121.04(19)
C4 C5 C6 119.7(2)
C4 C5 H5 120.1
C6 C5 H5 120.1
C1 C6 C5 119.2(2)
C1 C6 C7 122.9(2)
C5 C6 C7 117.9(2)
N1 C7 C6 120.4(2)
N1 C7 H7 119.8
C6 C7 H7 119.8
O2 C8 N2 120.7(2)
O2 C8 C9 121.6(2)
N2 C8 C9 117.8(2)
C10 C9 C14 118.1(2)
C10 C9 C8 124.8(2)
C14 C9 C8 117.1(2)
C11 C10 C9 121.2(2)
C11 C10 H10 119.4
C9 C10 H10 119.4
C10 C11 C12 119.8(2)
C10 C11 H11 120.1
C12 C11 H11 120.1
O3 C12 C13 118.1(2)
O3 C12 C11 122.2(2)
C13 C12 C11 119.7(2)
C14 C13 C12 120.0(2)
C14 C13 H13 120.0
C12 C13 H13 120.0
C13 C14 C9 121.1(2)
C13 C14 H14 119.4
C9 C14 H14 119.4
C15 O4 H4 109.5
C15 C16 H16A 109.5
C15 C16 H16B 109.5
H16A C16 H16B 109.5
C15 C16 H16C 109.5
H16A C16 H16C 109.5
H16B C16 H16C 109.5
O4 C15 C16 109.0(2)
O4 C15 H15A 109.9
C16 C15 H15A 109.9
O4 C15 H15B 109.9
C16 C15 H15B 109.9
H15A C15 H15B 108.3

loop_
_geom_bond_atom_site_label_1
_geom_bond_atom_site_label_2
_geom_bond_distance
Br1 C4 1.907(3)
O1 C1 1.366(3)
O1 H1 0.77(3)
O2 C8 1.228(3)
O3 C12 1.364(3)
O3 H3 0.78(3)
N1 C7 1.288(3)
N1 N2 1.365(3)
N2 C8 1.364(3)
N2 H2 0.76(3)
C1 C2 1.397(4)
C1 C6 1.402(4)
C2 C3 1.389(4)
C2 H2A 0.9500
C3 C4 1.383(4)
C3 H3A 0.9500
C4 C5 1.381(4)
C5 C6 1.406(4)
C5 H5 0.9500
C6 C7 1.459(4)
C7 H7 0.9500
C8 C9 1.483(3)
C9 C10 1.398(4)
C9 C14 1.400(3)
C10 C11 1.381(3)
C10 H10 0.9500
C11 C12 1.398(4)
C11 H11 0.9500
C12 C13 1.391(4)
C13 C14 1.381(4)
C13 H13 0.9500
C14 H14 0.9500
O4 C15 1.432(3)
O4 H4 0.8400
C16 C15 1.497(4)
C16 H16A 0.9800
C16 H16B 0.9800
C16 H16C 0.9800
C15 H15A 0.9900
C15 H15B 0.9900

loop_
_geom_hbond_atom_site_label_D
_geom_hbond_atom_site_label_H
_geom_hbond_atom_site_label_A
_geom_hbond_site_symmetry_A
_geom_hbond_distance_DH
_geom_hbond_distance_HA
_geom_hbond_distance_DA
_geom_hbond_angle_DHA
_geom_hbond_publ_flag
O4 H4 O1 4_545 0.84 2.55 3.085(3) 122.9 yes
O4 H4 O3 5_656 0.84 2.21 2.983(3) 153.3 yes
N2 H2 O4 8_556 0.76(3) 2.20(3) 2.932(3) 163(3) yes
O3 H3 O2 8_556 0.78(3) 1.86(3) 2.639(3) 174(3) yes
O1 H1 N1 . 0.77(3) 1.96(3) 2.645(3) 148(3) yes

loop_
_geom_torsion_atom_site_label_1
_geom_torsion_atom_site_label_2
_geom_torsion_atom_site_label_3
_geom_torsion_atom_site_label_4
_geom_torsion
C7 N1 N2 C8 178.4(2)
O1 C1 C2 C3 179.3(2)
C6 C1 C2 C3 -0.2(4)
C1 C2 C3 C4 0.2(4)
C2 C3 C4 C5 -0.1(4)
C2 C3 C4 Br1 179.13(19)
C3 C4 C5 C6 0.0(4)
Br1 C4 C5 C6 -179.20(18)
O1 C1 C6 C5 -179.4(2)
C2 C1 C6 C5 0.2(4)
O1 C1 C6 C7 0.3(4)
C2 C1 C6 C7 179.8(2)
C4 C5 C6 C1 -0.1(3)
C4 C5 C6 C7 -179.8(2)
N2 N1 C7 C6 -179.9(2)
C1 C6 C7 N1 -0.1(4)
C5 C6 C7 N1 179.6(2)
N1 N2 C8 O2 3.5(4)
N1 N2 C8 C9 -176.2(2)
O2 C8 C9 C10 -175.0(2)
N2 C8 C9 C10 4.7(4)
O2 C8 C9 C14 3.9(4)
N2 C8 C9 C14 -176.4(2)
C14 C9 C10 C11 -0.2(4)
C8 C9 C10 C11 178.7(2)
C9 C10 C11 C12 0.0(4)
C10 C11 C12 O3 179.5(2)
C10 C11 C12 C13 0.0(4)
O3 C12 C13 C14 -179.3(2)
C11 C12 C13 C14 0.1(4)
C12 C13 C14 C9 -0.3(4)
C10 C9 C14 C13 0.3(4)
C8 C9 C14 C13 -178.6(2)

loop_
_cod_related_entry_id
_cod_related_entry_database
_cod_related_entry_code
1 ChemSpider 30655384
